data_2208209
loop_
_publ_author_name
'Shao, Qi-Yun'
'Shi, Wen-Bo'
'Zhang, Dan'
'Li, Chun-Bao'

_publ_section_title
;
 2-Benzyloxy-2-hydroxy-1-phenylethanone
;
_journal_coeditor_code WW6465
_journal_issue 2
_journal_name_full 'Acta Crystallographica Section E'
_journal_page_first o584
_journal_page_last o585
_journal_paper_doi 10.1107/S1600536805042935
_journal_volume 62
_journal_year 2006
_chemical_formula_iupac 'C15 H14 O3'
_chemical_formula_moiety 'C15 H14 O3'
_chemical_formula_sum 'C15 H14 O3'
_chemical_formula_weight 242.26
_chemical_name_systematic
;
2-benzyloxy-2-hydroxy-1-phenylethanone
;
_space_group_IT_number 14
_symmetry_cell_setting monoclinic
_symmetry_space_group_name_Hall '-P 2ybc'
_symmetry_space_group_name_H-M 'P 1 21/c 1'
_atom_sites_solution_hydrogens geom
_atom_sites_solution_primary direct
_atom_sites_solution_secondary difmap
_cell_angle_alpha 90.00
_cell_angle_beta 99.439(4)
_cell_angle_gamma 90.00
_cell_formula_units_Z 4
_cell_length_a 12.019(3)
_cell_length_b 5.6824(13)
_cell_length_c 19.049(4)
_cell_measurement_reflns_used 1709
_cell_measurement_temperature 294(2)
_cell_measurement_theta_max 23.94
_cell_measurement_theta_min 2.98
_cell_volume 1283.4(5)
_computing_cell_refinement SMART
_computing_data_collection 'SMART (Bruker, 1997)'
_computing_data_reduction 'SAINT (Bruker, 1997)'
_computing_molecular_graphics 'SHELXTL (Bruker, 1997)'
_computing_publication_material SHELXTL
_computing_structure_refinement 'SHELXL97 (Sheldrick, 1997)'
_computing_structure_solution 'SHELXS97 (Sheldrick, 1997)'
_diffrn_ambient_temperature 294(2)
_diffrn_measured_fraction_theta_full 0.998
_diffrn_measured_fraction_theta_max 0.998
_diffrn_measurement_device_type 'Bruker SMART CCD area-detector'
_diffrn_measurement_method '\f and \w'
_diffrn_radiation_monochromator graphite
_diffrn_radiation_source 'fine-focus sealed tube'
_diffrn_radiation_type MoK\a
_diffrn_radiation_wavelength 0.71073
_diffrn_reflns_av_R_equivalents 0.0381
_diffrn_reflns_av_sigmaI/netI 0.0434
_diffrn_reflns_limit_h_max 15
_diffrn_reflns_limit_h_min -11
_diffrn_reflns_limit_k_max 7
_diffrn_reflns_limit_k_min -7
_diffrn_reflns_limit_l_max 15
_diffrn_reflns_limit_l_min -23
_diffrn_reflns_number 6834
_diffrn_reflns_theta_full 26.38
_diffrn_reflns_theta_max 26.38
_diffrn_reflns_theta_min 2.17
_diffrn_standards_decay_% 0
_diffrn_standards_interval_count 0
_diffrn_standards_interval_time 0
_diffrn_standards_number 0
_exptl_absorpt_coefficient_mu 0.087
_exptl_absorpt_correction_T_max 0.9828
_exptl_absorpt_correction_T_min 0.9778
_exptl_absorpt_correction_type multi-scan
_exptl_absorpt_process_details '(SADABS; Sheldrick, 1996)'
_exptl_crystal_colour white
_exptl_crystal_density_diffrn 1.254
_exptl_crystal_density_method 'not measured'
_exptl_crystal_description block
_exptl_crystal_F_000 512
_exptl_crystal_size_max 0.26
_exptl_crystal_size_mid 0.22
_exptl_crystal_size_min 0.20
_refine_diff_density_max 0.141
_refine_diff_density_min -0.127
_refine_ls_extinction_coef 0.022(3)
_refine_ls_extinction_expression Fc^*^=kFc[1+0.001xFc^2^\l^3^/sin(2\q)]^-1/4^
_refine_ls_extinction_method SHELXL97
_refine_ls_goodness_of_fit_ref 1.003
_refine_ls_hydrogen_treatment constr
_refine_ls_matrix_type full
_refine_ls_number_parameters 165
_refine_ls_number_reflns 2609
_refine_ls_number_restraints 0
_refine_ls_restrained_S_all 1.003
_refine_ls_R_factor_all 0.0899
_refine_ls_R_factor_gt 0.0435
_refine_ls_shift/su_max 0.000
_refine_ls_shift/su_mean 0.000
_refine_ls_structure_factor_coef Fsqd
_refine_ls_weighting_details 'calc w = 1/[\s^2^(Fo^2^)+(0.0549P)^2^+0.1183P] where P = (Fo^2^+2Fc^2^)/3'
_refine_ls_weighting_scheme calc
_refine_ls_wR_factor_gt 0.1039
_refine_ls_wR_factor_ref 0.1259
_reflns_number_gt 1488
_reflns_number_total 2609
_reflns_threshold_expression I>2\s(I)
_cod_data_source_file ww6465.cif
_cod_data_source_block I
_cod_original_sg_symbol_H-M 'P 21/c'
_cod_database_code 2208209
_cod_database_fobs_code 2208209

loop_
_symmetry_equiv_pos_as_xyz
'x, y, z'
'-x, y+1/2, -z+1/2'
'-x, -y, -z'
'x, -y-1/2, z-1/2'

loop_
_atom_site_label
_atom_site_fract_x
_atom_site_fract_y
_atom_site_fract_z
_atom_site_U_iso_or_equiv
_atom_site_adp_type
_atom_site_calc_flag
_atom_site_refinement_flags
_atom_site_occupancy
_atom_site_type_symbol
O1 0.54684(12) -0.3476(2) 0.63951(7) 0.0736(4) Uani d . 1 O
O2 0.53160(12) -0.0465(2) 0.73940(7) 0.0739(5) Uani d . 1 O
H2 0.5121 0.0680 0.7606 0.111 Uiso calc R 1 H
O3 0.71108(9) 0.0378(2) 0.71723(6) 0.0597(4) Uani d . 1 O
C1 0.61786(15) -0.2672(3) 0.51023(10) 0.0577(5) Uani d . 1 C
H1 0.5804 -0.4071 0.5163 0.069 Uiso calc R 1 H
C2 0.65741(18) -0.2272(4) 0.44735(11) 0.0712(6) Uani d . 1 C
H2A 0.6451 -0.3375 0.4108 0.085 Uiso calc R 1 H
C3 0.71496(19) -0.0241(4) 0.43897(11) 0.0761(6) Uani d . 1 C
H3 0.7433 0.0017 0.3970 0.091 Uiso calc R 1 H
C4 0.73104(19) 0.1412(4) 0.49185(11) 0.0758(6) Uani d . 1 C
H4 0.7700 0.2790 0.4856 0.091 Uiso calc R 1 H
C5 0.68957(15) 0.1041(3) 0.55451(10) 0.0598(5) Uani d . 1 C
H5 0.6997 0.2181 0.5900 0.072 Uiso calc R 1 H
C6 0.63301(13) -0.1025(3) 0.56457(8) 0.0450(4) Uani d . 1 C
C7 0.58837(14) -0.1570(3) 0.63097(9) 0.0488(4) Uani d . 1 C
C8 0.59593(13) 0.0281(3) 0.68918(9) 0.0491(4) Uani d . 1 C
H8 0.5693 0.1808 0.6692 0.059 Uiso calc R 1 H
C9 0.74335(18) 0.2435(4) 0.75800(12) 0.0821(7) Uani d . 1 C
H9A 0.6872 0.2790 0.7877 0.098 Uiso calc R 1 H
H9B 0.7475 0.3759 0.7264 0.098 Uiso calc R 1 H
C10 0.85583(15) 0.2070(3) 0.80388(9) 0.0546(5) Uani d . 1 C
C11 0.87571(18) 0.0169(4) 0.84761(12) 0.0748(6) Uani d . 1 C
H11 0.8199 -0.0967 0.8473 0.090 Uiso calc R 1 H
C12 0.9777(2) -0.0096(5) 0.89241(13) 0.0945(8) Uani d . 1 C
H12 0.9904 -0.1398 0.9223 0.113 Uiso calc R 1 H
C13 1.0596(2) 0.1564(5) 0.89250(14) 0.0982(8) Uani d . 1 C
H13 1.1278 0.1410 0.9232 0.118 Uiso calc R 1 H
C14 1.04214(19) 0.3426(5) 0.84840(14) 0.0920(8) Uani d . 1 C
H14 1.0989 0.4534 0.8477 0.110 Uiso calc R 1 H
C15 0.94016(18) 0.3684(4) 0.80432(11) 0.0719(6) Uani d . 1 C
H15 0.9284 0.4982 0.7743 0.086 Uiso calc R 1 H

loop_
_atom_site_aniso_label
_atom_site_aniso_U_11
_atom_site_aniso_U_22
_atom_site_aniso_U_33
_atom_site_aniso_U_12
_atom_site_aniso_U_13
_atom_site_aniso_U_23
O1 0.0964(10) 0.0589(9) 0.0705(9) -0.0246(8) 0.0285(8) -0.0072(7)
O2 0.0831(10) 0.0706(9) 0.0785(10) -0.0080(8) 0.0444(8) -0.0122(8)
O3 0.0472(8) 0.0668(9) 0.0627(8) 0.0021(6) 0.0022(6) -0.0211(7)
C1 0.0548(11) 0.0586(12) 0.0590(11) -0.0036(9) 0.0070(9) -0.0092(10)
C2 0.0804(14) 0.0800(16) 0.0536(12) 0.0098(12) 0.0121(11) -0.0115(11)
C3 0.0989(17) 0.0794(16) 0.0556(12) 0.0180(13) 0.0296(12) 0.0126(12)
C4 0.0986(16) 0.0607(13) 0.0737(14) -0.0022(12) 0.0307(12) 0.0121(12)
C5 0.0756(13) 0.0500(11) 0.0558(11) -0.0020(10) 0.0165(10) 0.0012(9)
C6 0.0404(9) 0.0472(10) 0.0460(9) 0.0028(8) 0.0029(7) 0.0011(8)
C7 0.0419(9) 0.0482(10) 0.0551(11) -0.0026(9) 0.0047(8) -0.0004(9)
C8 0.0428(10) 0.0525(11) 0.0535(10) -0.0009(8) 0.0123(8) -0.0020(9)
C9 0.0647(14) 0.0757(15) 0.0978(17) 0.0049(11) -0.0104(12) -0.0315(13)
C10 0.0520(11) 0.0610(12) 0.0506(10) -0.0034(9) 0.0080(8) -0.0118(10)
C11 0.0696(14) 0.0793(16) 0.0770(15) -0.0203(12) 0.0163(12) 0.0001(13)
C12 0.111(2) 0.0912(19) 0.0740(16) 0.0015(16) -0.0066(14) 0.0191(14)
C13 0.0762(17) 0.112(2) 0.0938(18) -0.0056(17) -0.0232(14) -0.0078(18)
C14 0.0616(15) 0.1010(19) 0.1084(19) -0.0252(14) -0.0010(14) -0.0004(17)
C15 0.0727(15) 0.0719(14) 0.0700(13) -0.0121(12) 0.0078(11) 0.0034(11)

loop_
_atom_type_symbol
_atom_type_description
_atom_type_scat_dispersion_real
_atom_type_scat_dispersion_imag
_atom_type_scat_source
C C 0.0033 0.0016 'International Tables Vol C Tables 4.2.6.8 and 6.1.1.4'
H H 0.0000 0.0000 'International Tables Vol C Tables 4.2.6.8 and 6.1.1.4'
O O 0.0106 0.0060 'International Tables Vol C Tables 4.2.6.8 and 6.1.1.4'

loop_
_geom_angle_atom_site_label_1
_geom_angle_atom_site_label_2
_geom_angle_atom_site_label_3
_geom_angle
_geom_angle_publ_flag
C8 O2 H2 109.5 ?
C8 O3 C9 113.90(10) yes
C2 C1 C6 121.06(19) ?
C2 C1 H1 119.5 ?
C6 C1 H1 119.5 ?
C3 C2 C1 119.6(2) ?
C3 C2 H2A 120.2 ?
C1 C2 H2A 120.2 ?
C4 C3 C2 120.42(19) ?
C4 C3 H3 119.8 ?
C2 C3 H3 119.8 ?
C3 C4 C5 120.2(2) ?
C3 C4 H4 119.9 ?
C5 C4 H4 119.9 ?
C4 C5 C6 120.19(19) ?
C4 C5 H5 119.9 ?
C6 C5 H5 119.9 ?
C1 C6 C5 118.46(16) ?
C1 C6 C7 118.29(16) ?
C5 C6 C7 123.24(16) ?
O1 C7 C6 120.90(16) ?
O1 C7 C8 119.74(16) ?
C6 C7 C8 119.36(15) ?
O2 C8 O3 112.1(2) yes
O2 C8 C7 108.50(10) yes
O3 C8 C7 104.04(13) ?
O2 C8 H8 110.7 ?
O3 C8 H8 110.7 ?
C7 C8 H8 110.7 ?
O3 C9 C10 110.12(16) ?
O3 C9 H9A 109.6 ?
C10 C9 H9A 109.6 ?
O3 C9 H9B 109.6 ?
C10 C9 H9B 109.6 ?
H9A C9 H9B 108.2 ?
C11 C10 C15 118.26(19) ?
C11 C10 C9 121.16(18) ?
C15 C10 C9 120.5(2) ?
C10 C11 C12 120.9(2) ?
C10 C11 H11 119.6 ?
C12 C11 H11 119.6 ?
C13 C12 C11 119.5(2) ?
C13 C12 H12 120.3 ?
C11 C12 H12 120.3 ?
C14 C13 C12 120.3(2) ?
C14 C13 H13 119.8 ?
C12 C13 H13 119.8 ?
C13 C14 C15 119.8(2) ?
C13 C14 H14 120.1 ?
C15 C14 H14 120.1 ?
C10 C15 C14 121.2(2) ?
C10 C15 H15 119.4 ?
C14 C15 H15 119.4 ?

loop_
_geom_bond_atom_site_label_1
_geom_bond_atom_site_label_2
_geom_bond_distance
_geom_bond_publ_flag
O1 C7 1.215(2) yes
O2 C8 1.391(2) yes
O2 H2 0.8200 ?
O3 C8 1.401(2) yes
O3 C9 1.422(2) yes
C1 C2 1.378(3) ?
C1 C6 1.385(2) ?
C1 H1 0.9300 ?
C2 C3 1.368(3) ?
C2 H2A 0.9300 ?
C3 C4 1.368(3) ?
C3 H3 0.9300 ?
C4 C5 1.383(3) ?
C4 H4 0.9300 ?
C5 C6 1.386(2) ?
C5 H5 0.9300 ?
C6 C7 1.485(2) ?
C7 C8 1.520(2) yes
C8 H8 0.980 yes
C9 C10 1.499(3) ?
C9 H9A 0.9700 ?
C9 H9B 0.9700 ?
C10 C11 1.361(3) ?
C10 C15 1.366(3) ?
C11 C12 1.383(3) ?
C11 H11 0.9300 ?
C12 C13 1.363(3) ?
C12 H12 0.9300 ?
C13 C14 1.346(3) ?
C13 H13 0.9300 ?
C14 C15 1.375(3) ?
C14 H14 0.9300 ?
C15 H15 0.9300 ?

loop_
_geom_hbond_atom_site_label_D
_geom_hbond_atom_site_label_H
_geom_hbond_atom_site_label_A
_geom_hbond_site_symmetry_A
_geom_hbond_distance_DH
_geom_hbond_distance_HA
_geom_hbond_distance_DA
_geom_hbond_angle_DHA
_geom_hbond_publ_flag
O2 H2 O1 2_656 0.82 2.189 2.864(2) 139.60(10) yes
O2 H2 O2 2_656 0.82 2.253 2.986(2) 149.00(10) yes

loop_
_geom_torsion_atom_site_label_1
_geom_torsion_atom_site_label_2
_geom_torsion_atom_site_label_3
_geom_torsion_atom_site_label_4
_geom_torsion
_geom_torsion_publ_flag
C6 C1 C2 C3 1.6(3) ?
C1 C2 C3 C4 -1.5(3) ?
C2 C3 C4 C5 0.2(3) ?
C3 C4 C5 C6 1.0(3) ?
C2 C1 C6 C5 -0.3(3) ?
C2 C1 C6 C7 -179.94(16) ?
C4 C5 C6 C1 -1.0(3) ?
C4 C5 C6 C7 178.62(17) ?
C1 C6 C7 O1 5.2(2) ?
C5 C6 C7 O1 -174.42(17) ?
C1 C6 C7 C8 -175.40(15) ?
C5 C6 C7 C8 5.0(2) ?
C9 O3 C8 O2 -80.2(2) yes
C9 O3 C8 C7 162.80(16) ?
O1 C7 C8 O2 -11.1(2) ?
C6 C7 C8 O2 169.50(10) yes
O3 C8 O2 H2 90.0 yes
O1 C7 C8 O3 108.37(17) ?
C6 C7 C8 O3 -71.06(18) ?
C8 O3 C9 C10 162.35(16) ?
O3 C9 C10 C11 -52.3(3) ?
O3 C9 C10 C15 129.7(2) ?
C15 C10 C11 C12 1.4(3) ?
C9 C10 C11 C12 -176.7(2) ?
C10 C11 C12 C13 -0.3(4) ?
C11 C12 C13 C14 -1.2(4) ?
C12 C13 C14 C15 1.7(4) ?
C11 C10 C15 C14 -0.9(3) ?
C9 C10 C15 C14 177.2(2) ?
C13 C14 C15 C10 -0.6(4) ?
